data_1515819
loop_
_publ_author_name
'Krauss, Hannes'
'Bal\'azs, Gabor'
'Bodensteiner, Michael'
'Scheer, Manfred'

_publ_section_title
;
 The potential of a cyclo-As5 ligand complex in coordination chemistry
;
_journal_issue 3
_journal_name_full 'Chemical Science'
_journal_page_first 337
_journal_paper_doi 10.1039/c0sc00254b
_journal_volume 1
_journal_year 2010
_chemical_compound_source 'see text'
_chemical_formula_moiety 'C10 H15 As5 Cu2 Fe I2'
_chemical_formula_sum 'C10 H15 As5 Cu2 Fe I2'
_chemical_formula_weight 946.57
_chemical_name_systematic ?
_space_group_IT_number 2
_symmetry_cell_setting triclinic
_symmetry_Int_Tables_number 2
_symmetry_space_group_name_Hall '-P 1'
_symmetry_space_group_name_H-M 'P -1'
_atom_sites_solution_hydrogens geom
_atom_sites_solution_primary direct
_atom_sites_solution_secondary difmap
_cell_angle_alpha 71.256(7)
_cell_angle_beta 81.825(6)
_cell_angle_gamma 78.273(6)
_cell_formula_units_Z 2
_cell_length_a 8.4256(6)
_cell_length_b 10.9119(8)
_cell_length_c 11.4820(9)
_cell_measurement_reflns_used 2426
_cell_measurement_temperature 123(1)
_cell_measurement_theta_max 51.4368
_cell_measurement_theta_min 4.0815
_cell_volume 975.42(13)
_computing_cell_refinement
;
CrysAlis RED, Oxford Diffraction Ltd.,
Version 1.171.32.5 (release 08-05-2007 CrysAlis171 .NET)
(compiled May 8 2007,13:10:02)
;
_computing_data_collection
;
CrysAlis CCD, Oxford Diffraction Ltd.,
Version 1.171.32.5 (release 08-05-2007 CrysAlis171 .NET)
(compiled May 8 2007,13:10:02)
;
_computing_data_reduction
;
CrysAlis RED, Oxford Diffraction Ltd.,
Version 1.171.32.5 (release 08-05-2007 CrysAlis171 .NET)
(compiled May 8 2007,13:10:02)
;
_computing_molecular_graphics 'SXGRAPH (Farrugia, 1999)'
_computing_publication_material 'PLATON (Spek, 2003)'
_computing_structure_refinement 'SHELXL-97 (Sheldrick, 1997)'
_computing_structure_solution 'SIR-97 (Altomare, 1999)'
_diffrn_ambient_temperature 123(1)
_diffrn_detector_area_resol_mean 10.5431
_diffrn_measured_fraction_theta_full 0.981
_diffrn_measured_fraction_theta_max 0.981
_diffrn_measurement_device_type 'Xcalibur, Ruby, Gemini ultra'
_diffrn_measurement_method '\w scans'
_diffrn_radiation_monochromator mirror
_diffrn_radiation_probe x-ray
_diffrn_radiation_source 'Enhance Ultra (Cu) X-ray Source'
_diffrn_radiation_type CuK\a
_diffrn_radiation_wavelength 1.54178
_diffrn_reflns_av_R_equivalents 0.0375
_diffrn_reflns_av_sigmaI/netI 0.0677
_diffrn_reflns_limit_h_max 8
_diffrn_reflns_limit_h_min -8
_diffrn_reflns_limit_k_max 11
_diffrn_reflns_limit_k_min -11
_diffrn_reflns_limit_l_max 11
_diffrn_reflns_limit_l_min -11
_diffrn_reflns_number 4805
_diffrn_reflns_reduction_process
;
;
_diffrn_reflns_theta_full 51.52
_diffrn_reflns_theta_max 51.52
_diffrn_reflns_theta_min 4.08
_exptl_absorpt_coefficient_mu 42.587
_exptl_absorpt_correction_T_max 1.00000
_exptl_absorpt_correction_T_min 0.22523
_exptl_absorpt_correction_type multi-scan
_exptl_absorpt_process_details
;
CrysAlis RED, Oxford Diffraction Ltd.,
Version 1.171.32.5 (release 08-05-2007 CrysAlis171 .NET)
(compiled May 8 2007,13:10:02)
Empirical absorption correction using spherical harmonics,
implemented in SCALE3 ABSPACK scaling algorithm.
;
_exptl_crystal_colour black
_exptl_crystal_density_diffrn 3.223
_exptl_crystal_density_method 'Not Measured'
_exptl_crystal_description block
_exptl_crystal_F_000 860
_exptl_crystal_size_max 0.10
_exptl_crystal_size_mid 0.05
_exptl_crystal_size_min 0.04
_refine_diff_density_max 1.050
_refine_diff_density_min -1.143
_refine_diff_density_rms 0.211
_refine_ls_extinction_method none
_refine_ls_goodness_of_fit_ref 0.941
_refine_ls_hydrogen_treatment constr
_refine_ls_matrix_type full
_refine_ls_number_parameters 162
_refine_ls_number_reflns 2111
_refine_ls_number_restraints 0
_refine_ls_restrained_S_all 0.941
_refine_ls_R_factor_all 0.0485
_refine_ls_R_factor_gt 0.0337
_refine_ls_shift/su_max 0.000
_refine_ls_shift/su_mean 0.000
_refine_ls_structure_factor_coef Fsqd
_refine_ls_weighting_details 'calc w=1/[\s^2^(Fo^2^)+(0.0396P)^2^] where P=(Fo^2^+2Fc^2^)/3'
_refine_ls_weighting_scheme calc
_refine_ls_wR_factor_gt 0.0711
_refine_ls_wR_factor_ref 0.0727
_reflns_number_gt 1547
_reflns_number_total 2111
_reflns_threshold_expression >2\s(i)
_cod_data_source_file c0sc00254b.txt
_cod_data_source_block hfk52
_cod_depositor_comments
;
The following automatic conversions were performed:

'_symmetry_cell_setting' value 'Triclinic' changed to 'triclinic'
according to
/usr/data/users/saulius/automatic-downloads/retrospective/RSC/lib/dictionaries/cif_core.dic
dictionary named 'cif_core.dic' version 2.4.2 from 2011-04-26.

Automatic conversion script
Id: cif_fix_values 2281 2013-09-26 08:29:07Z andrius 
;
_cod_database_code 1515819

loop_
_symmetry_equiv_pos_site_id
_symmetry_equiv_pos_as_xyz
1 x,y,z
2 -x,-y,-z

loop_
_atom_site_aniso_label
_atom_site_aniso_U_11
_atom_site_aniso_U_22
_atom_site_aniso_U_33
_atom_site_aniso_U_23
_atom_site_aniso_U_13
_atom_site_aniso_U_12
I1 0.0178(5) 0.0172(5) 0.0118(5) -0.0053(4) -0.0026(4) -0.0032(4)
I2 0.0220(5) 0.0141(5) 0.0156(5) -0.0062(4) -0.0036(4) -0.0020(4)
As1 0.0226(9) 0.0137(8) 0.0150(9) -0.0053(7) -0.0079(7) -0.0004(7)
As2 0.0216(9) 0.0231(9) 0.0199(10) -0.0121(7) -0.0087(7) 0.0040(7)
As3 0.0208(9) 0.0151(8) 0.0178(10) -0.0075(7) 0.0011(7) -0.0034(7)
As4 0.0260(9) 0.0232(9) 0.0179(10) -0.0122(7) 0.0031(7) -0.0114(7)
As5 0.0407(10) 0.0146(8) 0.0121(10) -0.0021(7) -0.0054(8) -0.0032(7)
Cu1 0.0244(11) 0.0201(10) 0.0176(12) -0.0096(9) -0.0050(9) -0.0037(9)
Cu2 0.0257(11) 0.0187(11) 0.0190(12) -0.0090(9) -0.0032(9) -0.0007(9)
Fe1 0.0165(12) 0.0112(11) 0.0117(13) -0.0055(9) -0.0019(10) -0.0031(9)
C1 0.014(3) 0.011(3) 0.022(4) -0.010(3) -0.002(3) 0.005(3)
C2 0.014(3) 0.011(3) 0.022(4) -0.010(3) -0.002(3) 0.005(3)
C3 0.014(3) 0.011(3) 0.022(4) -0.010(3) -0.002(3) 0.005(3)
C4 0.014(3) 0.011(3) 0.022(4) -0.010(3) -0.002(3) 0.005(3)
C5 0.014(3) 0.011(3) 0.022(4) -0.010(3) -0.002(3) 0.005(3)
C6 0.021(8) 0.022(8) 0.039(10) -0.015(7) -0.006(7) -0.005(6)
C7 0.034(9) 0.018(8) 0.016(9) -0.012(7) 0.000(7) 0.001(6)
C8 0.032(9) 0.030(8) 0.023(9) -0.019(7) -0.004(7) -0.007(7)
C9 0.029(9) 0.019(8) 0.037(10) -0.008(7) -0.005(7) -0.009(6)
C10 0.013(7) 0.016(7) 0.016(9) -0.003(6) -0.004(6) -0.002(6)

loop_
_atom_site_label
_atom_site_type_symbol
_atom_site_thermal_displace_type
_atom_site_fract_x
_atom_site_fract_y
_atom_site_fract_z
_atom_site_occupancy
_atom_site_U_iso_or_equiv
_atom_site_calc_flag
_atom_site_refinement_flags
I1 I Uani 0.86241(9) 0.41588(7) 0.14323(7) 1.000 0.0152(3) . .
I2 I Uani 0.39129(9) 0.35980(7) 0.14712(7) 1.000 0.0168(3) . .
As1 As Uani 0.13702(16) 0.76653(12) 0.09719(12) 1.000 0.0166(5) . .
As2 As Uani 0.50246(16) 0.63015(13) 0.29270(13) 1.000 0.0206(5) . .
As3 As Uani 0.41295(15) 0.77652(12) 0.10004(12) 1.000 0.0175(5) . .
As4 As Uani 0.05238(16) 0.62028(13) 0.29056(12) 1.000 0.0203(5) . .
As5 As Uani 0.27498(17) 0.54745(12) 0.41152(12) 1.000 0.0228(5) . .
Cu1 Cu Uani 0.1205(2) 0.54018(16) 0.10440(16) 1.000 0.0194(6) . .
Cu2 Cu Uani 0.5596(2) 0.55499(16) 0.10266(16) 1.000 0.0206(7) . .
Fe1 Fe Uani 0.2304(2) 0.78092(16) 0.28788(16) 1.000 0.0125(7) . .
C1 C Uani 0.3152(13) 0.9349(10) 0.3211(11) 1.000 0.0155(19) . .
C2 C Uani 0.2507(14) 0.8533(10) 0.4327(11) 1.000 0.0155(19) . .
C3 C Uani 0.0852(14) 0.8585(11) 0.4220(11) 1.000 0.0155(19) . .
C4 C Uani 0.0478(13) 0.9408(10) 0.3030(11) 1.000 0.0155(19) . .
C5 C Uani 0.1931(13) 0.9863(11) 0.2375(11) 1.000 0.0155(19) . .
C6 C Uani 0.4863(13) 0.9650(11) 0.2936(11) 1.000 0.025(5) . .
C7 C Uani 0.3414(13) 0.7843(10) 0.5439(10) 1.000 0.022(5) . .
C8 C Uani -0.0357(13) 0.7942(11) 0.5236(10) 1.000 0.025(5) . .
C9 C Uani -0.1145(13) 0.9794(11) 0.2516(11) 1.000 0.028(5) . .
C10 C Uani 0.2045(12) 1.0825(10) 0.1122(10) 1.000 0.015(4) . .
H6A H Uiso 0.48950 1.04520 0.31370 1.000 0.0380 calc R
H6B H Uiso 0.52020 0.97770 0.20590 1.000 0.0380 calc R
H6C H Uiso 0.56030 0.89170 0.34350 1.000 0.0380 calc R
H7A H Uiso 0.34550 0.84640 0.58840 1.000 0.0330 calc R
H7B H Uiso 0.45230 0.74790 0.51870 1.000 0.0330 calc R
H7C H Uiso 0.28620 0.71300 0.59780 1.000 0.0330 calc R
H8A H Uiso 0.01990 0.71140 0.57640 1.000 0.0380 calc R
H8B H Uiso -0.12340 0.77690 0.48660 1.000 0.0380 calc R
H8C H Uiso -0.08160 0.85310 0.57340 1.000 0.0380 calc R
H9A H Uiso -0.18070 0.91090 0.29280 1.000 0.0410 calc R
H9B H Uiso -0.09990 0.99020 0.16280 1.000 0.0410 calc R
H9C H Uiso -0.16950 1.06240 0.26530 1.000 0.0410 calc R
H10A H Uiso 0.14740 1.05810 0.05640 1.000 0.0220 calc R
H10B H Uiso 0.31910 1.08220 0.08120 1.000 0.0220 calc R
H10C H Uiso 0.15440 1.17040 0.11630 1.000 0.0220 calc R

loop_
_atom_type_symbol
_atom_type_description
_atom_type_scat_dispersion_real
_atom_type_scat_dispersion_imag
_atom_type_scat_source
I I -0.3257 6.8362 'International Tables Vol C Tables 4.2.6.8 and 6.1.1.4'
Fe Fe -1.1336 3.1974 'International Tables Vol C Tables 4.2.6.8 and 6.1.1.4'
Cu Cu -1.9646 0.5888 'International Tables Vol C Tables 4.2.6.8 and 6.1.1.4'
As As -0.9300 1.0051 'International Tables Vol C Tables 4.2.6.8 and 6.1.1.4'
H H 0.0000 0.0000 'International Tables Vol C Tables 4.2.6.8 and 6.1.1.4'
C C 0.0181 0.0091 'International Tables Vol C Tables 4.2.6.8 and 6.1.1.4'

loop_
_geom_angle_atom_site_label_1
_geom_angle_atom_site_label_2
_geom_angle_atom_site_label_3
_geom_angle
_geom_angle_site_symmetry_1
_geom_angle_site_symmetry_3
_geom_angle_publ_flag
Cu1 I1 Cu2 120.51(6) 1_655 . yes
Cu1 I1 Cu2 81.84(6) 2_665 . yes
Cu1 I1 Cu1 87.76(6) 1_655 2_665 yes
Cu1 I2 Cu2 88.44(6) . . yes
Cu1 I2 Cu2 82.36(6) . 2_665 yes
Cu2 I2 Cu2 75.99(6) . 2_665 yes
As3 As1 As4 107.97(7) . . yes
As3 As1 Cu1 107.53(7) . . yes
As3 As1 Fe1 61.30(6) . . yes
As4 As1 Cu1 62.10(6) . . yes
As4 As1 Fe1 62.09(6) . . yes
Cu1 As1 Fe1 113.75(8) . . yes
As3 As2 As5 107.60(7) . . yes
As3 As2 Cu2 60.39(6) . . yes
As3 As2 Fe1 60.19(6) . . yes
As5 As2 Cu2 109.40(8) . . yes
As5 As2 Fe1 60.58(6) . . yes
Cu2 As2 Fe1 110.36(8) . . yes
As1 As3 As2 107.66(7) . . yes
As1 As3 Cu2 104.78(7) . . yes
As1 As3 Fe1 62.04(6) . . yes
As2 As3 Cu2 62.37(6) . . yes
As2 As3 Fe1 62.68(6) . . yes
Cu2 As3 Fe1 113.99(8) . . yes
As1 As4 As5 107.57(7) . . yes
As1 As4 Cu1 60.60(6) . . yes
As1 As4 Fe1 60.87(6) . . yes
As5 As4 Cu1 109.06(8) . . yes
As5 As4 Fe1 60.82(6) . . yes
Cu1 As4 Fe1 111.52(8) . . yes
As2 As5 As4 108.88(7) . . yes
As2 As5 Fe1 63.37(6) . . yes
As4 As5 Fe1 63.06(6) . . yes
I2 Cu1 As1 117.54(8) . . yes
I2 Cu1 As4 106.45(7) . . yes
I1 Cu1 I2 108.80(7) 1_455 . yes
I1 Cu1 I2 96.97(6) 2_665 . yes
As1 Cu1 As4 57.30(6) . . yes
I1 Cu1 As1 131.06(8) 1_455 . yes
I1 Cu1 As1 96.85(7) 2_665 . yes
I1 Cu1 As4 96.06(7) 1_455 . yes
I1 Cu1 As4 151.00(8) 2_665 . yes
I1 Cu1 I1 92.24(6) 1_455 2_665 yes
I1 Cu2 I2 100.28(6) . . yes
I1 Cu2 As2 98.97(7) . . yes
I1 Cu2 As3 137.19(8) . . yes
I1 Cu2 I2 96.34(6) . 2_665 yes
I2 Cu2 As2 105.61(7) . . yes
I2 Cu2 As3 119.37(8) . . yes
I2 Cu2 I2 104.01(6) . 2_665 yes
As2 Cu2 As3 57.24(6) . . yes
I2 Cu2 As2 143.43(8) 2_665 . yes
I2 Cu2 As3 89.51(7) 2_665 . yes
As1 Fe1 As2 99.51(8) . . yes
As1 Fe1 As3 56.66(6) . . yes
As1 Fe1 As4 57.04(6) . . yes
As1 Fe1 As5 100.92(8) . . yes
As1 Fe1 C1 130.6(3) . . yes
As1 Fe1 C2 160.1(3) . . yes
As1 Fe1 C3 126.1(3) . . yes
As1 Fe1 C4 94.9(3) . . yes
As1 Fe1 C5 96.3(3) . . yes
As2 Fe1 As3 57.13(6) . . yes
As2 Fe1 As4 98.27(8) . . yes
As2 Fe1 As5 56.04(6) . . yes
As2 Fe1 C1 96.5(3) . . yes
As2 Fe1 C2 99.0(3) . . yes
As2 Fe1 C3 132.5(3) . . yes
As2 Fe1 C4 161.6(3) . . yes
As2 Fe1 C5 126.3(3) . . yes
As3 Fe1 As4 100.56(8) . . yes
As3 Fe1 As5 101.57(8) . . yes
As3 Fe1 C1 96.5(3) . . yes
As3 Fe1 C2 130.7(3) . . yes
As3 Fe1 C3 158.6(3) . . yes
As3 Fe1 C4 124.6(3) . . yes
As3 Fe1 C5 92.4(3) . . yes
As4 Fe1 As5 56.13(6) . . yes
As4 Fe1 C1 161.7(3) . . yes
As4 Fe1 C2 126.9(3) . . yes
As4 Fe1 C3 96.7(3) . . yes
As4 Fe1 C4 99.2(3) . . yes
As4 Fe1 C5 132.7(3) . . yes
As5 Fe1 C1 126.4(3) . . yes
As5 Fe1 C2 95.5(3) . . yes
As5 Fe1 C3 98.5(3) . . yes
As5 Fe1 C4 132.1(3) . . yes
As5 Fe1 C5 162.0(3) . . yes
C1 Fe1 C2 39.2(5) . . yes
C1 Fe1 C3 65.3(5) . . yes
C1 Fe1 C4 65.3(4) . . yes
C1 Fe1 C5 39.2(4) . . yes
C2 Fe1 C3 39.0(5) . . yes
C2 Fe1 C4 65.6(5) . . yes
C2 Fe1 C5 66.6(5) . . yes
C3 Fe1 C4 39.0(5) . . yes
C3 Fe1 C5 66.5(5) . . yes
C4 Fe1 C5 39.8(4) . . yes
Fe1 C1 C2 69.9(7) . . yes
Fe1 C1 C5 69.8(7) . . yes
Fe1 C1 C6 127.0(8) . . yes
C2 C1 C5 109.1(10) . . no
C2 C1 C6 126.4(11) . . no
C5 C1 C6 124.5(10) . . no
Fe1 C2 C1 70.9(7) . . yes
Fe1 C2 C3 71.1(7) . . yes
Fe1 C2 C7 127.3(8) . . yes
C1 C2 C3 107.9(10) . . no
C1 C2 C7 124.9(11) . . no
C3 C2 C7 127.0(11) . . no
Fe1 C3 C2 69.9(7) . . yes
Fe1 C3 C4 70.5(7) . . yes
Fe1 C3 C8 128.3(9) . . yes
C2 C3 C4 108.1(10) . . no
C2 C3 C8 126.1(11) . . no
C4 C3 C8 125.7(11) . . no
Fe1 C4 C3 70.5(7) . . yes
Fe1 C4 C5 69.4(7) . . yes
Fe1 C4 C9 127.2(8) . . yes
C3 C4 C5 108.4(10) . . no
C3 C4 C9 127.3(11) . . no
C5 C4 C9 124.3(10) . . no
Fe1 C5 C1 71.0(7) . . yes
Fe1 C5 C4 70.8(7) . . yes
Fe1 C5 C10 128.9(8) . . yes
C1 C5 C4 106.3(10) . . no
C1 C5 C10 127.4(10) . . no
C4 C5 C10 125.8(10) . . no
C1 C6 H6A 109.00 . . no
C1 C6 H6B 110.00 . . no
C1 C6 H6C 109.00 . . no
H6A C6 H6B 109.00 . . no
H6A C6 H6C 109.00 . . no
H6B C6 H6C 109.00 . . no
C2 C7 H7A 109.00 . . no
C2 C7 H7B 109.00 . . no
C2 C7 H7C 109.00 . . no
H7A C7 H7B 110.00 . . no
H7A C7 H7C 110.00 . . no
H7B C7 H7C 109.00 . . no
C3 C8 H8A 110.00 . . no
C3 C8 H8B 110.00 . . no
C3 C8 H8C 109.00 . . no
H8A C8 H8B 110.00 . . no
H8A C8 H8C 109.00 . . no
H8B C8 H8C 109.00 . . no
C4 C9 H9A 110.00 . . no
C4 C9 H9B 109.00 . . no
C4 C9 H9C 110.00 . . no
H9A C9 H9B 109.00 . . no
H9A C9 H9C 109.00 . . no
H9B C9 H9C 109.00 . . no
C5 C10 H10A 109.00 . . no
C5 C10 H10B 109.00 . . no
C5 C10 H10C 110.00 . . no
H10A C10 H10B 109.00 . . no
H10A C10 H10C 109.00 . . no
H10B C10 H10C 110.00 . . no

loop_
_geom_bond_atom_site_label_1
_geom_bond_atom_site_label_2
_geom_bond_distance
_geom_bond_site_symmetry_2
_geom_bond_publ_flag
I1 Cu2 2.7092(19) . yes
I1 Cu1 2.7022(19) 1_655 yes
I1 Cu1 2.7149(19) 2_665 yes
I2 Cu1 2.6819(19) . yes
I2 Cu2 2.6704(19) . yes
I2 Cu2 2.7141(19) 2_665 yes
As1 As3 2.3548(19) . yes
As1 As4 2.3917(19) . yes
As1 Cu1 2.476(2) . yes
As1 Fe1 2.490(2) . yes
As2 As3 2.3932(19) . yes
As2 As5 2.349(2) . yes
As2 Cu2 2.521(2) . yes
As2 Fe1 2.532(2) . yes
As3 Cu2 2.474(2) . yes
As3 Fe1 2.472(2) . yes
As4 As5 2.346(2) . yes
As4 Cu1 2.512(2) . yes
As4 Fe1 2.519(2) . yes
As5 Fe1 2.467(2) . yes
Fe1 C1 2.111(12) . yes
Fe1 C2 2.097(12) . yes
Fe1 C3 2.113(12) . yes
Fe1 C4 2.114(11) . yes
Fe1 C5 2.095(12) . yes
C1 C2 1.413(17) . no
C1 C5 1.412(16) . no
C1 C6 1.511(16) . no
C2 C3 1.405(17) . no
C2 C7 1.486(16) . no
C3 C4 1.411(17) . no
C3 C8 1.522(16) . no
C4 C5 1.434(16) . no
C4 C9 1.494(16) . no
C5 C10 1.487(16) . no
C6 H6A 0.9800 . no
C6 H6B 0.9800 . no
C6 H6C 0.9800 . no
C7 H7A 0.9800 . no
C7 H7B 0.9800 . no
C7 H7C 0.9800 . no
C8 H8A 0.9800 . no
C8 H8B 0.9800 . no
C8 H8C 0.9800 . no
C9 H9A 0.9800 . no
C9 H9B 0.9800 . no
C9 H9C 0.9800 . no
C10 H10A 0.9800 . no
C10 H10B 0.9800 . no
C10 H10C 0.9800 . no

loop_
_geom_contact_atom_site_label_1
_geom_contact_atom_site_label_2
_geom_contact_distance
_geom_contact_site_symmetry_2
_geom_contact_publ_flag
I1 As2 3.9782(17) . no
I1 As4 3.8787(16) 1_655 no
I1 As1 3.8866(16) 2_665 no
I1 I1 3.9045(11) 2_765 no
I2 C10 3.833(11) 1_545 no
I2 As3 3.6567(16) 2_665 no
I1 H8A 3.2800 2_666 no
I1 H7C 3.0600 2_666 no
I1 H10C 3.3100 1_645 no
I2 H10C 3.2800 1_545 no
I2 H6A 3.3500 1_545 no
As1 C9 3.551(12) . no
As1 C10 3.667(11) . no
As2 C6 3.632(12) . no
As2 As5 3.861(2) 2_666 no
As3 C10 3.478(11) . no
As3 C6 3.660(12) . no
As4 C8 3.666(12) . no
As5 As2 3.861(2) 2_666 no
As5 C7 3.558(11) . no
As1 H10A 3.1100 2_575 no
As1 H10A 3.0800 . no
As1 H9B 3.0500 . no
As2 H6C 3.2300 . no
As2 H7B 3.1900 . no
As3 H10B 3.1300 2_675 no
As3 H10B 3.2100 . no
As3 H6B 3.1500 . no
As5 H7C 3.2300 . no
Fe1 H10A 3.3500 . no
Fe1 H10B 3.5300 . no
C1 As2 3.475(11) . no
C1 As3 3.428(12) . no
C1 C3 2.278(17) . no
C1 C4 2.278(16) . no
C1 C7 2.570(16) . no
C1 C10 2.600(16) . no
C2 As2 3.530(12) . no
C2 As5 3.387(11) . no
C2 C4 2.280(17) . no
C2 C5 2.302(17) . no
C2 C6 2.609(17) . no
C2 C8 2.610(17) . no
C3 As4 3.470(12) . no
C3 As5 3.478(12) . no
C3 C1 2.278(17) . no
C3 C5 2.308(17) . no
C3 C7 2.587(16) . no
C3 C9 2.603(17) . no
C4 As1 3.401(12) . no
C4 As4 3.538(11) . no
C4 C1 2.278(16) . no
C4 C2 2.280(17) . no
C4 C8 2.611(16) . no
C4 C10 2.601(16) . no
C5 C2 2.302(17) . no
C5 As1 3.425(12) . no
C5 As3 3.306(12) . no
C5 C9 2.589(16) . no
C5 C3 2.308(17) . no
C5 C6 2.587(16) . no
C6 C9 3.358(16) 1_655 no
C9 C6 3.358(16) 1_455 no
C10 As3 3.478(11) . no
C10 I2 3.833(11) 1_565 no
C10 As1 3.667(11) . no
C4 H8C 3.1000 2_576 no
C6 H9A 2.7500 1_655 no
C6 H10B 2.7900 . no
C6 H7B 2.9200 . no
C7 H6C 2.8300 . no
C7 H8A 2.9200 . no
C8 H7C 2.8400 . no
C8 H9A 2.8700 . no
C9 H6C 3.0200 1_455 no
C9 H8B 2.8900 . no
C9 H10A 2.9600 . no
C10 H6B 2.8900 . no
C10 H9B 2.8600 . no
H6A I2 3.3500 1_565 no
H6A H7A 2.5600 2_676 no
H6B As3 3.1500 . no
H6B C10 2.8900 . no
H6B H10B 2.2500 . no
H6C As2 3.2300 . no
H6C C7 2.8300 . no
H6C C9 3.0200 1_655 no
H6C H7B 2.3200 . no
H6C H9A 2.2100 1_655 no
H7A H6A 2.5600 2_676 no
H7A H9C 2.4000 2_576 no
H7B As2 3.1900 . no
H7B C6 2.9200 . no
H7B H6C 2.3200 . no
H7C As5 3.2300 . no
H7C C8 2.8400 . no
H7C H8A 2.3000 . no
H7C I1 3.0600 2_666 no
H8A C7 2.9200 . no
H8A H7C 2.3000 . no
H8A I1 3.2800 2_666 no
H8B C9 2.8900 . no
H8B H9A 2.2900 . no
H8C C4 3.1000 2_576 no
H9A C6 2.7500 1_455 no
H9A C8 2.8700 . no
H9A H6C 2.2100 1_455 no
H9A H8B 2.2900 . no
H9B As1 3.0500 . no
H9B C10 2.8600 . no
H9B H10A 2.3900 . no
H9C H7A 2.4000 2_576 no
H10A As1 3.0800 . no
H10A Fe1 3.3500 . no
H10A C9 2.9600 . no
H10A H9B 2.3900 . no
H10A As1 3.1100 2_575 no
H10B As3 3.2100 . no
H10B Fe1 3.5300 . no
H10B C6 2.7900 . no
H10B H6B 2.2500 . no
H10B As3 3.1300 2_675 no
H10C I1 3.3100 1_465 no
H10C I2 3.2800 1_565 no

loop_
_geom_hbond_atom_site_label_D
_geom_hbond_atom_site_label_H
_geom_hbond_atom_site_label_A
_geom_hbond_distance_DH
_geom_hbond_distance_HA
_geom_hbond_distance_DA
_geom_hbond_angle_DHA
_geom_hbond_site_symmetry_A
_geom_hbond_publ_flag
C7 H7C I1 0.9800 3.0600 3.918(11) 147.00 2_666 yes

loop_
_geom_torsion_atom_site_label_1
_geom_torsion_atom_site_label_2
_geom_torsion_atom_site_label_3
_geom_torsion_atom_site_label_4
_geom_torsion
_geom_torsion_site_symmetry_1
_geom_torsion_site_symmetry_2
_geom_torsion_site_symmetry_4
_geom_torsion_publ_flag
Cu2 I1 Cu1 As1 21.92(13) 1_455 1_455 . no
Cu2 I1 Cu1 As4 73.01(8) 1_455 1_455 . no
Cu2 I1 Cu1 I2 -12.01(6) 2_665 2_665 . no
Cu2 I1 Cu1 As1 106.92(7) 2_665 2_665 . no
Cu2 I1 Cu1 As4 131.98(17) 2_665 2_665 . no
Cu1 I1 Cu2 I2 176.19(6) 1_655 . . no
Cu1 I1 Cu2 I2 93.68(6) 2_665 . . no
Cu1 I1 Cu2 As2 -76.02(8) 1_655 . . no
Cu1 I1 Cu2 As2 -158.54(7) 2_665 . . no
Cu1 I1 Cu2 As3 -25.50(14) 1_655 . . no
Cu1 I1 Cu2 As3 -108.01(12) 2_665 . . no
Cu1 I1 Cu2 I2 70.66(8) 1_655 . 2_665 no
Cu1 I1 Cu2 I2 -11.85(6) 2_665 . 2_665 no
Cu2 I1 Cu1 I2 -177.31(6) 1_455 1_455 . no
Cu2 I2 Cu2 I1 -99.26(6) 2_665 . . no
Cu1 I2 Cu2 As2 75.80(7) . . . no
Cu1 I2 Cu2 I1 178.23(6) . . . no
Cu1 I2 Cu2 As3 14.97(9) . . . no
Cu2 I2 Cu2 As3 97.48(9) 2_665 . . no
Cu1 I2 Cu2 I2 -82.51(7) . . 2_665 no
Cu2 I2 Cu2 I2 0.00(6) 2_665 . 2_665 no
Cu2 I2 Cu1 I1 -177.18(7) . . 1_455 no
Cu2 I2 Cu1 I1 106.75(7) 2_665 . 1_455 no
Cu2 I2 Cu1 I1 88.05(6) . . 2_665 no
Cu2 I2 Cu1 I1 11.98(6) 2_665 . 2_665 no
Cu2 I2 Cu1 As1 -13.45(9) . . . no
Cu2 I2 Cu1 As1 -89.52(8) 2_665 . . no
Cu2 I2 Cu1 As4 -74.67(8) . . . no
Cu1 I2 Cu2 I1 11.99(6) 2_665 2_665 . no
Cu2 I2 Cu2 I1 102.28(6) 2_665 2_665 . no
Cu1 I2 Cu2 I2 -90.30(7) 2_665 2_665 . no
Cu2 I2 Cu2 As2 158.31(8) 2_665 . . no
Cu2 I2 Cu2 I2 0.00(6) 2_665 2_665 . no
Cu1 I2 Cu2 As2 126.39(14) 2_665 2_665 . no
Cu2 I2 Cu2 As2 -143.32(14) 2_665 2_665 . no
Cu2 I2 Cu1 As4 -150.74(8) 2_665 . . no
Cu2 I2 Cu2 As3 -120.22(7) 2_665 2_665 . no
Cu1 I2 Cu2 As3 149.48(7) 2_665 2_665 . no
Cu1 As1 Fe1 As2 57.98(10) . . . no
As4 As1 Fe1 As3 133.47(8) . . . no
Cu1 As1 Fe1 As4 -35.75(8) . . . no
As3 As1 Fe1 As5 -96.75(8) . . . no
As3 As1 Fe1 As4 -133.47(8) . . . no
As4 As1 Fe1 As2 93.74(8) . . . no
Cu1 As1 Fe1 As5 0.97(10) . . . no
As3 As1 Fe1 C1 67.4(4) . . . no
Cu1 As1 Fe1 As3 97.72(8) . . . no
As3 As1 Cu1 I2 8.91(10) . . . no
As4 As1 Cu1 I2 -92.56(8) . . . no
Fe1 As1 Cu1 I2 -56.81(11) . . . no
As4 As1 Fe1 As5 36.73(7) . . . no
As3 As1 Fe1 As2 -39.74(6) . . . no
Cu1 As1 As3 Cu2 1.65(9) . . . no
Cu1 As1 As3 Fe1 -107.97(8) . . . no
Fe1 As1 As3 As2 44.42(7) . . . no
Fe1 As1 As3 Cu2 109.63(8) . . . no
As3 As1 As4 As5 1.65(9) . . . no
As3 As1 As4 Cu1 -100.76(8) . . . no
As3 As1 As4 Fe1 42.00(7) . . . no
Cu1 As1 As4 As5 102.40(8) . . . no
Cu1 As1 As4 Fe1 142.76(8) . . . no
Fe1 As1 As4 As5 -40.36(7) . . . no
Fe1 As1 As4 Cu1 -142.76(8) . . . no
As4 As1 As3 As2 2.03(9) . . . no
As4 As1 As3 Cu2 67.24(9) . . . no
As4 As1 As3 Fe1 -42.39(7) . . . no
Cu1 As1 As3 As2 -63.56(9) . . . no
Fe1 As1 Cu1 I1 -158.38(7) . . 2_665 no
Cu1 As1 Fe1 C3 -108.1(4) . . . no
As3 As1 Fe1 C4 128.7(3) . . . no
As4 As1 Fe1 C4 -97.8(3) . . . no
Cu1 As1 Fe1 C4 -133.6(3) . . . no
As3 As1 Fe1 C5 88.7(3) . . . no
As4 As1 Fe1 C5 -137.8(3) . . . no
Cu1 As1 Fe1 C5 -173.6(3) . . . no
As4 As1 Fe1 C3 -72.4(4) . . . no
As3 As1 Cu1 As4 101.47(8) . . . no
Fe1 As1 Cu1 As4 35.75(8) . . . no
As4 As1 Cu1 I1 66.85(10) . . 1_455 no
Fe1 As1 Cu1 I1 102.60(11) . . 1_455 no
As3 As1 Cu1 I1 -92.66(7) . . 2_665 no
As4 As1 Cu1 I1 165.88(8) . . 2_665 no
As3 As1 Fe1 C3 154.1(4) . . . no
As3 As1 Cu1 I1 168.32(8) . . 1_455 no
As4 As1 Fe1 C1 -159.2(4) . . . no
Cu1 As1 Fe1 C1 165.1(4) . . . no
As3 As2 As5 As4 6.03(10) . . . no
As3 As2 As5 Fe1 -38.97(7) . . . no
Cu2 As2 As5 As4 -58.00(9) . . . no
As5 As2 Fe1 C5 158.1(4) . . . no
As5 As2 Cu2 As3 99.70(8) . . . no
Cu2 As2 Fe1 C5 -100.5(4) . . . no
Fe1 As2 Cu2 I2 62.64(15) . . 2_665 no
Cu2 As2 As5 Fe1 -103.00(8) . . . no
Fe1 As2 As5 As4 45.00(7) . . . no
Cu2 As2 Fe1 C3 169.3(5) . . . no
As3 As2 Fe1 C5 -65.6(4) . . . no
Fe1 As2 As3 Cu2 -141.89(8) . . . no
Fe1 As2 As3 As1 -44.09(7) . . . no
As3 As2 Cu2 I1 141.41(8) . . . no
As5 As2 Cu2 I1 -118.89(7) . . . no
Fe1 As2 Cu2 I1 176.25(7) . . . no
As3 As2 Cu2 I2 -115.20(8) . . . no
As5 As2 Cu2 I2 -15.50(9) . . . no
Fe1 As2 Cu2 I2 -80.36(9) . . . no
As3 As2 Fe1 As1 39.48(6) . . . no
Fe1 As2 Cu2 As3 34.83(7) . . . no
As3 As2 Cu2 I2 27.80(12) . . 2_665 no
As5 As2 Cu2 I2 127.51(12) . . 2_665 no
As5 As2 As3 As1 -4.95(9) . . . no
As5 As2 As3 Cu2 -102.74(8) . . . no
As5 As2 As3 Fe1 39.15(7) . . . no
Cu2 As2 As3 As1 97.80(8) . . . no
Cu2 As2 As3 Fe1 141.89(8) . . . no
Cu2 As2 Fe1 As5 101.39(8) . . . no
As3 As2 Fe1 C1 -93.6(3) . . . no
As5 As2 Fe1 C1 130.1(3) . . . no
Cu2 As2 Fe1 C1 -128.5(3) . . . no
As3 As2 Fe1 C2 -133.1(3) . . . no
As5 As2 Fe1 C2 90.6(3) . . . no
Cu2 As2 Fe1 C2 -168.0(3) . . . no
As3 As2 Fe1 C3 -155.8(5) . . . no
As5 As2 Fe1 C3 68.0(5) . . . no
Cu2 As2 Fe1 As1 4.57(10) . . . no
As5 As2 Fe1 As3 -136.30(8) . . . no
Cu2 As2 Fe1 As3 -34.91(7) . . . no
As3 As2 Fe1 As4 97.27(7) . . . no
As5 As2 Fe1 As4 -39.03(6) . . . no
Cu2 As2 Fe1 As4 62.36(9) . . . no
As3 As2 Fe1 As5 136.30(8) . . . no
As5 As2 Fe1 As1 -96.82(8) . . . no
Fe1 As3 Cu2 I2 53.42(11) . . . no
As1 As3 Cu2 As2 -102.47(7) . . . no
Fe1 As3 Cu2 As2 -36.88(8) . . . no
As1 As3 Cu2 I2 93.67(7) . . 2_665 no
As2 As3 Cu2 I2 -163.87(7) . . 2_665 no
Fe1 As3 Cu2 I2 159.26(7) . . 2_665 no
As2 As3 Cu2 I2 90.30(8) . . . no
As1 As3 Fe1 C1 -135.1(3) . . . no
As2 As3 Fe1 C1 93.5(3) . . . no
As2 As3 Fe1 As1 -131.35(8) . . . no
As1 As3 Cu2 I1 -167.52(10) . . . no
As2 As3 Cu2 I1 -65.05(11) . . . no
Fe1 As3 Cu2 I1 -101.93(12) . . . no
As1 As3 Cu2 I2 -12.17(10) . . . no
As2 As3 Fe1 C4 157.9(4) . . . no
Cu2 As3 Fe1 C4 -165.4(4) . . . no
As1 As3 Fe1 C5 -96.0(3) . . . no
As2 As3 Fe1 C5 132.7(3) . . . no
Cu2 As3 Fe1 C5 169.4(3) . . . no
As1 As3 Fe1 As5 95.56(8) . . . no
As2 As3 Fe1 As5 -35.80(7) . . . no
Cu2 As3 Fe1 As5 0.96(10) . . . no
As1 As3 Fe1 As2 131.35(8) . . . no
Cu2 As3 Fe1 As2 36.76(8) . . . no
Cu2 As3 Fe1 C1 130.3(3) . . . no
As1 As3 Fe1 C2 -156.8(4) . . . no
As2 As3 Fe1 C2 71.9(4) . . . no
Cu2 As3 Fe1 C2 108.7(4) . . . no
Cu2 As3 Fe1 As1 -94.59(8) . . . no
As1 As3 Fe1 C3 -104.8(9) . . . no
As2 As3 Fe1 C3 123.8(9) . . . no
As1 As3 Fe1 As4 38.27(6) . . . no
As2 As3 Fe1 As4 -93.08(8) . . . no
Cu2 As3 Fe1 As4 -56.32(10) . . . no
Cu2 As3 Fe1 C3 160.6(9) . . . no
As1 As3 Fe1 C4 -70.8(4) . . . no
As1 As4 Cu1 I1 -135.80(8) . . 1_455 no
Fe1 As4 Cu1 I1 -64.61(19) . . 2_665 no
As5 As4 Cu1 I1 124.31(7) . . 1_455 no
As5 As4 Cu1 I1 -129.88(15) . . 2_665 no
Cu1 As4 As5 As2 59.41(9) . . . no
Cu1 As4 As5 Fe1 104.57(8) . . . no
Fe1 As4 As5 As2 -45.16(7) . . . no
Fe1 As4 Cu1 I1 -170.42(7) . . 1_455 no
As1 As4 Cu1 I1 -29.99(16) . . 2_665 no
As1 As4 As5 As2 -4.78(10) . . . no
As1 As4 As5 Fe1 40.38(7) . . . no
As1 As4 Cu1 I2 112.54(8) . . . no
As5 As4 Cu1 I2 12.65(9) . . . no
Fe1 As4 Cu1 I2 77.92(9) . . . no
As5 As4 Cu1 As1 -99.89(8) . . . no
Fe1 As4 Cu1 As1 -34.62(8) . . . no
As5 As4 Fe1 As1 135.00(8) . . . no
Cu1 As4 Fe1 As1 34.52(7) . . . no
As1 As4 Fe1 As2 -96.02(8) . . . no
As5 As4 Fe1 As2 38.98(6) . . . no
Cu1 As4 Fe1 As2 -61.49(9) . . . no
As1 As4 Fe1 As3 -38.08(7) . . . no
As5 As4 Fe1 As3 96.92(8) . . . no
Cu1 As4 Fe1 As3 -3.56(10) . . . no
As1 As4 Fe1 As5 -135.00(8) . . . no
Cu1 As4 Fe1 As5 -100.48(8) . . . no
As1 As4 Fe1 C2 156.2(4) . . . no
As5 As4 Fe1 C2 -68.8(4) . . . no
Cu1 As4 Fe1 C2 -169.3(4) . . . no
As1 As4 Fe1 C3 129.2(3) . . . no
As5 As4 Fe1 C3 -95.8(3) . . . no
Cu1 As4 Fe1 C3 163.7(3) . . . no
As1 As4 Fe1 C4 89.9(3) . . . no
As5 As4 Fe1 C4 -135.1(3) . . . no
Cu1 As4 Fe1 C4 124.4(3) . . . no
As1 As4 Fe1 C5 65.2(5) . . . no
As5 As4 Fe1 C5 -159.8(5) . . . no
Cu1 As4 Fe1 C5 99.7(5) . . . no
As2 As5 Fe1 As1 94.19(8) . . . no
As4 As5 Fe1 As1 -37.18(7) . . . no
As4 As5 Fe1 As2 -131.37(8) . . . no
As2 As5 Fe1 As3 36.32(7) . . . no
As4 As5 Fe1 As3 -95.05(8) . . . no
As2 As5 Fe1 As4 131.37(8) . . . no
As2 As5 Fe1 C1 -70.8(4) . . . no
As4 As5 Fe1 C1 157.8(4) . . . no
As2 As5 Fe1 C2 -97.1(3) . . . no
As4 As5 Fe1 C2 131.5(3) . . . no
As2 As5 Fe1 C3 -136.3(3) . . . no
As4 As5 Fe1 C3 92.3(3) . . . no
As2 As5 Fe1 C4 -158.9(4) . . . no
As4 As5 Fe1 C4 69.8(4) . . . no
As1 Fe1 C1 C2 155.3(6) . . . no
As2 Fe1 C1 C2 -96.2(6) . . . no
As3 Fe1 C1 C2 -153.8(6) . . . no
As5 Fe1 C1 C2 -44.2(8) . . . no
C3 Fe1 C1 C2 37.9(7) . . . no
C4 Fe1 C1 C2 81.0(7) . . . no
C5 Fe1 C1 C2 120.5(10) . . . no
As1 Fe1 C1 C5 34.9(8) . . . no
As2 Fe1 C1 C5 143.3(6) . . . no
As3 Fe1 C1 C5 85.8(6) . . . no
As5 Fe1 C1 C5 -164.7(6) . . . no
C2 Fe1 C1 C5 -120.5(10) . . . no
C3 Fe1 C1 C5 -82.6(7) . . . no
C4 Fe1 C1 C5 -39.4(7) . . . no
As1 Fe1 C1 C6 -83.7(10) . . . no
As2 Fe1 C1 C6 24.7(10) . . . no
As3 Fe1 C1 C6 -32.8(10) . . . no
As5 Fe1 C1 C6 76.8(11) . . . no
C2 Fe1 C1 C6 120.9(13) . . . no
C3 Fe1 C1 C6 158.9(12) . . . no
C4 Fe1 C1 C6 -158.0(12) . . . no
C5 Fe1 C1 C6 -118.6(13) . . . no
C1 Fe1 C5 C10 123.2(13) . . . no
C2 Fe1 C5 C10 159.7(11) . . . no
C3 Fe1 C5 C10 -157.7(11) . . . no
C4 Fe1 C5 C10 -121.0(13) . . . no
C1 Fe1 C3 C8 -158.8(12) . . . no
C2 Fe1 C3 C8 -120.7(13) . . . no
C4 Fe1 C3 C8 120.6(13) . . . no
C5 Fe1 C3 C8 158.1(12) . . . no
As2 Fe1 C2 C3 -153.2(6) . . . no
As3 Fe1 C2 C3 152.9(6) . . . no
As4 Fe1 C2 C3 -45.7(8) . . . no
As5 Fe1 C2 C3 -96.8(7) . . . no
C1 Fe1 C2 C3 117.5(10) . . . no
C4 Fe1 C2 C3 37.3(7) . . . no
C5 Fe1 C2 C3 81.1(7) . . . no
As1 Fe1 C3 C2 -161.5(5) . . . no
As2 Fe1 C2 C1 89.3(6) . . . no
As3 Fe1 C2 C1 35.4(8) . . . no
As4 Fe1 C2 C1 -163.2(5) . . . no
As5 Fe1 C2 C1 145.7(6) . . . no
C3 Fe1 C2 C1 -117.5(10) . . . no
C4 Fe1 C2 C1 -80.2(7) . . . no
C5 Fe1 C2 C1 -36.4(7) . . . no
C5 Fe1 C4 C9 118.0(13) . . . no
As1 Fe1 C3 C4 -42.8(8) . . . no
As2 Fe1 C3 C4 155.9(5) . . . no
As3 Fe1 C3 C4 47.1(13) . . . no
As4 Fe1 C3 C4 -96.5(6) . . . no
As5 Fe1 C3 C4 -153.1(6) . . . no
C1 Fe1 C3 C4 80.6(7) . . . no
As2 Fe1 C2 C7 -30.6(10) . . . no
As3 Fe1 C2 C7 -84.5(11) . . . no
As4 Fe1 C2 C7 76.9(11) . . . no
As5 Fe1 C2 C7 25.9(10) . . . no
C1 Fe1 C2 C7 -119.9(13) . . . no
C3 Fe1 C2 C7 122.6(13) . . . no
C4 Fe1 C2 C7 160.0(12) . . . no
C5 Fe1 C2 C7 -156.3(12) . . . no
C5 Fe1 C3 C2 -81.3(7) . . . no
C2 Fe1 C4 C3 -37.3(7) . . . no
C5 Fe1 C4 C3 -119.5(10) . . . no
As1 Fe1 C4 C5 -93.9(6) . . . no
As3 Fe1 C4 C5 -41.6(8) . . . no
As4 Fe1 C4 C5 -151.3(6) . . . no
As5 Fe1 C4 C5 156.6(5) . . . no
C2 Fe1 C3 C4 118.7(10) . . . no
C5 Fe1 C3 C4 37.4(7) . . . no
As2 Fe1 C3 C2 37.2(8) . . . no
As3 Fe1 C3 C2 -71.6(12) . . . no
As4 Fe1 C3 C2 144.8(6) . . . no
As5 Fe1 C3 C2 88.2(7) . . . no
C1 Fe1 C3 C2 -38.1(7) . . . no
C4 Fe1 C3 C2 -118.7(10) . . . no
C3 Fe1 C4 C9 -122.5(13) . . . no
C3 Fe1 C5 C1 79.1(7) . . . no
C4 Fe1 C5 C1 115.8(10) . . . no
As1 Fe1 C5 C4 90.1(6) . . . no
As2 Fe1 C5 C4 -163.2(5) . . . no
As3 Fe1 C5 C4 146.8(6) . . . no
As4 Fe1 C5 C4 40.1(8) . . . no
C1 Fe1 C4 C5 38.9(7) . . . no
C2 Fe1 C4 C5 82.2(7) . . . no
As1 Fe1 C3 C8 77.8(11) . . . no
As2 Fe1 C3 C8 -83.5(11) . . . no
As3 Fe1 C3 C8 167.7(6) . . . no
As4 Fe1 C3 C8 24.2(10) . . . no
As5 Fe1 C3 C8 -32.5(10) . . . no
C2 Fe1 C4 C9 -159.8(12) . . . no
C1 Fe1 C4 C3 -80.6(7) . . . no
C2 Fe1 C5 C4 -79.3(7) . . . no
C3 Fe1 C4 C5 119.5(10) . . . no
As1 Fe1 C5 C1 -154.1(6) . . . no
As1 Fe1 C4 C3 146.6(6) . . . no
As3 Fe1 C4 C3 -161.1(6) . . . no
As4 Fe1 C4 C3 89.2(7) . . . no
C1 Fe1 C5 C4 -115.8(10) . . . no
C2 Fe1 C5 C1 36.4(7) . . . no
As4 Fe1 C5 C1 155.9(5) . . . no
C3 Fe1 C5 C4 -36.7(7) . . . no
As1 Fe1 C4 C9 24.1(10) . . . no
As3 Fe1 C4 C9 76.4(10) . . . no
As4 Fe1 C4 C9 -33.3(10) . . . no
As5 Fe1 C4 C3 37.1(8) . . . no
C1 Fe1 C4 C9 156.9(12) . . . no
As4 Fe1 C5 C10 -80.9(11) . . . no
As2 Fe1 C5 C10 75.8(10) . . . no
As5 Fe1 C4 C9 -85.4(11) . . . no
As1 Fe1 C5 C10 -30.9(10) . . . no
As3 Fe1 C5 C10 25.8(10) . . . no
As3 Fe1 C5 C1 -97.4(6) . . . no
As2 Fe1 C5 C1 -47.4(8) . . . no
C2 C1 C5 C10 176.2(11) . . . no
C2 C1 C5 C4 3.5(13) . . . no
C5 C1 C2 C3 -3.0(14) . . . no
C2 C1 C5 Fe1 -58.9(8) . . . no
C6 C1 C5 C4 -176.0(11) . . . no
C6 C1 C2 Fe1 -121.7(12) . . . no
C6 C1 C5 Fe1 121.6(11) . . . no
C6 C1 C2 C7 1.1(19) . . . no
C6 C1 C2 C3 176.5(11) . . . no
Fe1 C1 C2 C7 122.8(11) . . . no
C5 C1 C2 Fe1 58.9(8) . . . no
C6 C1 C5 C10 -3.3(19) . . . no
C5 C1 C2 C7 -178.4(11) . . . no
Fe1 C1 C5 C10 -125.0(13) . . . no
Fe1 C1 C5 C4 62.4(8) . . . no
Fe1 C1 C2 C3 -61.9(8) . . . no
C7 C2 C3 Fe1 -123.0(12) . . . no
C1 C2 C3 C8 -175.0(11) . . . no
C7 C2 C3 C4 176.6(11) . . . no
C1 C2 C3 C4 1.3(14) . . . no
C7 C2 C3 C8 0(2) . . . no
Fe1 C2 C3 C4 -60.4(8) . . . no
C1 C2 C3 Fe1 61.7(8) . . . no
Fe1 C2 C3 C8 123.3(12) . . . no
C2 C3 C4 Fe1 60.0(8) . . . no
Fe1 C3 C4 C9 122.4(12) . . . no
C8 C3 C4 C9 -1(2) . . . no
C2 C3 C4 C5 0.9(14) . . . no
C2 C3 C4 C9 -177.6(11) . . . no
C8 C3 C4 Fe1 -123.7(12) . . . no
C8 C3 C4 C5 177.1(11) . . . no
Fe1 C3 C4 C5 -59.2(8) . . . no
Fe1 C4 C5 C1 -62.5(8) . . . no
Fe1 C4 C5 C10 124.7(12) . . . no
C3 C4 C5 Fe1 59.9(8) . . . no
C3 C4 C5 C1 -2.7(13) . . . no
C3 C4 C5 C10 -175.5(11) . . . no
C9 C4 C5 Fe1 -121.6(11) . . . no
C9 C4 C5 C1 175.8(11) . . . no
C9 C4 C5 C10 3.0(19) . . . no
